data_7212918
loop_
_publ_author_name
'Huang, Shengli'
'Li, Xiaoxia'
'Shi, Xianju'
'Hou, Hongwei'
'Fan, Yaoting'

_publ_section_title
;
 Structure extending and cation exchange of Cd(ii) and Co(ii) materials
 compounds inducing fluorescence signal mutation
;
_journal_issue 27
_journal_name_full 'Journal of Materials Chemistry'
_journal_page_first 5695
_journal_paper_doi 10.1039/c0jm00605j
_journal_volume 20
_journal_year 2010
_chemical_formula_sum 'C72 H60 Co3 N24 O16'
_chemical_formula_weight 1694.23
_chemical_name_systematic
;
?
;
_space_group_IT_number 2
_symmetry_cell_setting triclinic
_symmetry_space_group_name_Hall '-P 1'
_symmetry_space_group_name_H-M 'P -1'
_atom_sites_solution_hydrogens geom
_atom_sites_solution_primary direct
_atom_sites_solution_secondary difmap
_audit_creation_method SHELXL-97
_cell_angle_alpha 79.47(3)
_cell_angle_beta 81.33(3)
_cell_angle_gamma 83.27(3)
_cell_formula_units_Z 1
_cell_length_a 9.4783(19)
_cell_length_b 11.429(2)
_cell_length_c 17.298(4)
_cell_measurement_reflns_used 4143
_cell_measurement_temperature 293(2)
_cell_measurement_theta_max 29.1248
_cell_measurement_theta_min 2.0082
_cell_volume 1813.5(7)
_computing_cell_refinement 'CrystalClear (Rigaku/MSC Inc., 2006)'
_computing_data_collection 'CrystalClear (Rigaku/MSC Inc., 2006)'
_computing_data_reduction 'CrystalClear (Rigaku/MSC Inc., 2006)'
_computing_molecular_graphics 'CrystalStructure 3.7.0'
_computing_publication_material 'CrystalStructure 3.7.0'
_computing_structure_refinement 'SHELXL-97 (Sheldrick, 1997)'
_computing_structure_solution 'SHELXS-97 (Sheldrick, 1990)'
_diffrn_ambient_temperature 293(2)
_diffrn_detector_area_resol_mean 28.5714
_diffrn_measured_fraction_theta_full 0.995
_diffrn_measured_fraction_theta_max 0.995
_diffrn_measurement_device_type 'Rigaku Saturn724'
_diffrn_measurement_method dtprofit.ref
_diffrn_radiation_monochromator graphite
_diffrn_radiation_source 'fine-focus sealed tube'
_diffrn_radiation_type MoK\a
_diffrn_radiation_wavelength 0.71073
_diffrn_reflns_av_R_equivalents 0.0665
_diffrn_reflns_av_sigmaI/netI 0.0850
_diffrn_reflns_limit_h_max 11
_diffrn_reflns_limit_h_min -11
_diffrn_reflns_limit_k_max 13
_diffrn_reflns_limit_k_min -13
_diffrn_reflns_limit_l_max 20
_diffrn_reflns_limit_l_min -20
_diffrn_reflns_number 19251
_diffrn_reflns_theta_full 25.50
_diffrn_reflns_theta_max 25.50
_diffrn_reflns_theta_min 2.18
_exptl_absorpt_coefficient_mu 0.766
_exptl_absorpt_correction_T_max 0.8619
_exptl_absorpt_correction_T_min 0.8619
_exptl_absorpt_correction_type empirical
_exptl_crystal_density_diffrn 1.551
_exptl_crystal_density_method 'not measured'
_exptl_crystal_description Prism
_exptl_crystal_F_000 869
_exptl_crystal_size_max 0.20
_exptl_crystal_size_mid 0.20
_exptl_crystal_size_min 0.20
_refine_diff_density_max 0.622
_refine_diff_density_min -0.545
_refine_diff_density_rms 0.083
_refine_ls_extinction_method none
_refine_ls_goodness_of_fit_ref 1.068
_refine_ls_hydrogen_treatment mixed
_refine_ls_matrix_type full
_refine_ls_number_parameters 560
_refine_ls_number_reflns 6713
_refine_ls_number_restraints 58
_refine_ls_restrained_S_all 1.076
_refine_ls_R_factor_all 0.1110
_refine_ls_R_factor_gt 0.0720
_refine_ls_shift/su_max 0.000
_refine_ls_shift/su_mean 0.000
_refine_ls_structure_factor_coef Fsqd
_refine_ls_weighting_details 'calc w=1/[\s^2^(Fo^2^)+(0.0627P)^2^+1.8500P] where P=(Fo^2^+2Fc^2^)/3'
_refine_ls_weighting_scheme calc
_refine_ls_wR_factor_gt 0.1444
_refine_ls_wR_factor_ref 0.1625
_reflns_number_gt 4610
_reflns_number_total 6713
_reflns_threshold_expression >2sigma(I)
_cod_data_source_file c0jm00605j.txt
_cod_data_source_block polymer-4
_cod_depositor_comments
;
The following automatic conversions were performed:

'_symmetry_cell_setting' value 'Triclinic' changed to 'triclinic'
according to /home/saulius/struct/CIF-dictionaries/cif_core.dic
dictionary named 'cif_core.dic' version 2.4.2 from 2011-04-26.

Automatic conversion script
Id: cif_fix_values 1891 2012-01-12 08:04:46Z andrius 
;
_cod_original_cell_volume 1813.6(6)
_cod_original_sg_symbol_H-M 'P-1 '
_cod_database_code 7212918

loop_
_symmetry_equiv_pos_as_xyz
'x, y, z'
'-x, -y, -z'

loop_
_atom_site_label
_atom_site_type_symbol
_atom_site_fract_x
_atom_site_fract_y
_atom_site_fract_z
_atom_site_U_iso_or_equiv
_atom_site_adp_type
_atom_site_occupancy
_atom_site_symmetry_multiplicity
_atom_site_calc_flag
_atom_site_refinement_flags
Co1 Co 1.0000 0.5000 0.5000 0.0229(2) Uani 1 2 d S
Co2 Co 0.38810(7) -0.12873(6) 0.14201(4) 0.0312(2) Uani 1 1 d .
N1 N 1.4293(4) 0.3385(4) 0.4701(3) 0.0380(11) Uani 1 1 d .
N2 N 1.4553(5) 0.4347(4) 0.4142(3) 0.0532(14) Uani 1 1 d .
N3 N 1.2247(4) 0.4461(4) 0.4690(2) 0.0315(10) Uani 1 1 d .
N4 N 0.9617(4) 0.5333(4) 0.3766(2) 0.0326(10) Uani 1 1 d .
N5 N 0.8778(6) 0.5063(4) 0.2716(3) 0.0545(14) Uani 1 1 d .
N6 N 0.9584(5) 0.5980(4) 0.2462(3) 0.0496(13) Uani 1 1 d .
N7 N 0.6816(6) -0.2131(5) 0.3162(3) 0.0601(15) Uani 1 1 d .
N8 N 0.7301(5) -0.1112(4) 0.2716(3) 0.0527(13) Uani 1 1 d .
N9 N 0.5558(5) -0.1505(4) 0.2143(3) 0.0388(11) Uani 1 1 d .
N10 N 0.2195(5) -0.1186(4) 0.0716(2) 0.0356(10) Uani 1 1 d .
N11 N 0.1032(6) -0.1187(5) -0.0319(3) 0.0564(14) Uani 1 1 d .
N12 N 0.0414(5) -0.1880(4) 0.0332(3) 0.0379(11) Uani 1 1 d .
O1 O 0.8197(4) 0.2403(3) 0.6054(2) 0.0374(9) Uani 1 1 d .
O2 O 0.9661(4) 0.3215(3) 0.5017(2) 0.0346(8) Uani 1 1 d .
O3 O 0.3987(4) 0.0585(3) 0.12798(19) 0.0339(8) Uani 1 1 d .
O4 O 0.2964(5) 0.0815(3) 0.2491(2) 0.0615(13) Uani 1 1 d .
O5 O 0.3869(4) -0.3123(3) 0.1598(2) 0.0391(9) Uani 1 1 d .
O6 O 0.5899(4) -0.3545(3) 0.0844(2) 0.0494(11) Uani 1 1 d .
O7 O 0.5568(3) -0.1259(3) 0.04132(19) 0.0326(8) Uani 1 1 d .
O8 O 0.2277(4) -0.1274(3) 0.2426(2) 0.0360(9) Uani 1 1 d .
C1 C 1.5454(6) 0.2485(5) 0.4925(4) 0.0522(16) Uani 1 1 d .
H1A H 1.5677 0.2584 0.5437 0.063 Uiso 1 1 calc RU
H1B H 1.6300 0.2633 0.4542 0.063 Uiso 1 1 calc RU
C2 C 1.2943(6) 0.3471(5) 0.5009(3) 0.0453(15) Uani 1 1 d .
H2A H 1.2528 0.2901 0.5405 0.054 Uiso 1 1 calc RU
C3 C 1.3283(6) 0.4980(5) 0.4169(3) 0.0471(15) Uani 1 1 d .
H3A H 1.3124 0.5722 0.3853 0.056 Uiso 1 1 calc RU
C4 C 1.5147(5) 0.1219(5) 0.4973(3) 0.0391(13) Uani 1 1 d .
C5 C 1.4365(6) 0.0845(5) 0.4460(4) 0.0452(15) Uani 1 1 d .
C6 C 1.5786(6) 0.0344(5) 0.5519(4) 0.0438(15) Uani 1 1 d .
C7 C 1.0074(6) 0.6101(5) 0.3114(3) 0.0434(14) Uani 1 1 d .
H7A H 1.0688 0.6675 0.3123 0.052 Uiso 1 1 calc RU
C8 C 0.8806(8) 0.4697(6) 0.3480(4) 0.064(2) Uani 1 1 d .
H8A H 0.8318 0.4071 0.3780 0.076 Uiso 1 1 calc RU
C9 C 0.7995(10) 0.4611(6) 0.2174(4) 0.089(3) Uani 1 1 d .
H9A H 0.8379 0.4899 0.1629 0.107 Uiso 1 1 calc RU
H9B H 0.6991 0.4908 0.2252 0.107 Uiso 1 1 calc RU
C10 C 0.8130(8) 0.3271(6) 0.2323(3) 0.0536(17) Uani 1 1 d .
C11 C 0.9367(8) 0.2571(7) 0.2083(4) 0.073(2) Uani 1 1 d .
H11A H 1.0158 0.2936 0.1798 0.087 Uiso 1 1 calc RU
C12 C 0.9427(8) 0.1349(7) 0.2264(4) 0.070(2) Uani 1 1 d .
H12A H 1.0255 0.0901 0.2085 0.084 Uiso 1 1 calc RU
C13 C 0.8329(7) 0.0773(6) 0.2693(4) 0.0547(17) Uani 1 1 d .
C14 C 0.7102(8) 0.1466(6) 0.2915(4) 0.069(2) Uani 1 1 d .
H14A H 0.6317 0.1091 0.3198 0.082 Uiso 1 1 calc RU
C15 C 0.6992(7) 0.2686(6) 0.2735(4) 0.0601(18) Uani 1 1 d .
H15A H 0.6140 0.3122 0.2894 0.072 Uiso 1 1 calc RU
C16 C 0.8474(8) -0.0572(6) 0.2924(6) 0.091(3) Uani 1 1 d .
H16A H 0.9373 -0.0893 0.2659 0.110 Uiso 1 1 calc RU
H16B H 0.8498 -0.0780 0.3491 0.110 Uiso 1 1 calc RU
C17 C 0.5807(7) -0.2323(6) 0.2785(4) 0.0596(18) Uani 1 1 d .
H17A H 0.5285 -0.2986 0.2949 0.071 Uiso 1 1 calc RU
C18 C 0.6532(7) -0.0778(5) 0.2127(4) 0.0557(18) Uani 1 1 d .
H18A H 0.6665 -0.0101 0.1744 0.067 Uiso 1 1 calc RU
C19 C 0.2079(6) -0.0783(5) -0.0050(3) 0.0465(15) Uani 1 1 d .
H19A H 0.2691 -0.0258 -0.0369 0.056 Uiso 1 1 calc RU
C20 C 0.1108(6) -0.1866(5) 0.0942(3) 0.0422(14) Uani 1 1 d .
H20A H 0.0869 -0.2272 0.1453 0.051 Uiso 1 1 calc RU
C21 C -0.0780(6) -0.2579(5) 0.0303(4) 0.0469(15) Uani 1 1 d .
H21A H -0.1345 -0.2150 -0.0101 0.056 Uiso 1 1 calc RU
H21B H -0.1393 -0.2635 0.0808 0.056 Uiso 1 1 calc RU
C23 C 0.0911(6) -0.4470(5) 0.0347(4) 0.0426(14) Uani 1 1 d .
C24 C -0.1245(6) -0.4374(5) -0.0209(3) 0.0384(13) Uani 1 1 d .
C25 C 0.4992(6) 0.2902(4) 0.1080(3) 0.0331(12) Uani 1 1 d .
C26 C 0.3926(5) 0.2480(4) 0.1676(3) 0.0277(11) Uani 1 1 d .
C27 C 0.3154(6) 0.3260(5) 0.2142(3) 0.0381(13) Uani 1 1 d .
C28 C 0.3600(6) 0.1199(4) 0.1823(3) 0.0329(12) Uani 1 1 d .
C29 C 0.4778(6) -0.3839(4) 0.1276(3) 0.0304(11) Uani 1 1 d .
C30 C 0.4486(5) -0.5135(4) 0.1420(3) 0.0290(11) Uani 1 1 d .
C31 C 0.5278(6) -0.5919(4) 0.0971(3) 0.0340(13) Uani 1 1 d .
C32 C 0.3416(6) -0.5546(5) 0.2008(4) 0.0404(14) Uani 1 1 d .
C33 C 0.9108(5) 0.2334(4) 0.5461(3) 0.0257(11) Uani 1 1 d .
C34 C 0.9570(5) 0.1127(4) 0.5222(3) 0.0246(10) Uani 1 1 d .
C35 C 1.0271(5) 0.1020(4) 0.4467(3) 0.0284(11) Uani 1 1 d .
C36 C 0.9308(5) 0.0084(4) 0.5747(3) 0.0275(11) Uani 1 1 d .
C37 C -0.0337(5) -0.3818(5) 0.0130(3) 0.0343(12) Uani 1 1 d .
H5 H 1.401(6) 0.145(5) 0.412(3) 0.060(5) Uiso 1 1 d U
H6 H 1.630(6) 0.061(5) 0.585(3) 0.057(6) Uiso 1 1 d U
H23 H 0.153(6) -0.415(5) 0.061(3) 0.052(5) Uiso 1 1 d U
H24 H -0.201(6) -0.396(5) -0.039(3) 0.054(6) Uiso 1 1 d U
H25 H 0.549(6) 0.231(5) 0.079(3) 0.054(8) Uiso 1 1 d U
H27 H 0.251(6) 0.299(5) 0.253(3) 0.054(8) Uiso 1 1 d U
H31 H 0.592(6) -0.569(5) 0.057(3) 0.046(10) Uiso 1 1 d U
H32 H 0.288(6) -0.511(5) 0.228(3) 0.054(6) Uiso 1 1 d U
H35 H 1.050(7) 0.164(6) 0.411(4) 0.071(5) Uiso 1 1 d U
H36 H 0.889(6) 0.012(5) 0.621(3) 0.050(10) Uiso 1 1 d U

loop_
_atom_site_aniso_label
_atom_site_aniso_U_11
_atom_site_aniso_U_22
_atom_site_aniso_U_33
_atom_site_aniso_U_23
_atom_site_aniso_U_13
_atom_site_aniso_U_12
Co1 0.0303(5) 0.0143(5) 0.0238(5) -0.0018(4) -0.0029(4) -0.0034(4)
Co2 0.0374(4) 0.0222(4) 0.0354(4) -0.0053(3) -0.0048(3) -0.0076(3)
N1 0.031(3) 0.030(2) 0.051(3) -0.003(2) -0.007(2) 0.0018(19)
N2 0.043(3) 0.037(3) 0.068(4) 0.008(3) 0.007(3) -0.001(2)
N3 0.027(2) 0.028(2) 0.037(2) -0.0022(19) -0.002(2) -0.0018(18)
N4 0.042(3) 0.027(2) 0.031(2) -0.0024(19) -0.009(2) -0.0083(19)
N5 0.088(4) 0.043(3) 0.041(3) 0.005(2) -0.037(3) -0.026(3)
N6 0.069(3) 0.050(3) 0.033(3) 0.001(2) -0.013(2) -0.026(3)
N7 0.075(4) 0.051(3) 0.057(3) 0.011(3) -0.032(3) -0.017(3)
N8 0.059(3) 0.042(3) 0.065(3) -0.005(3) -0.035(3) -0.008(2)
N9 0.045(3) 0.033(3) 0.039(3) -0.004(2) -0.007(2) -0.009(2)
N10 0.042(3) 0.034(2) 0.033(2) -0.006(2) -0.003(2) -0.013(2)
N11 0.073(4) 0.055(3) 0.045(3) 0.000(3) -0.021(3) -0.017(3)
N12 0.038(3) 0.032(2) 0.048(3) -0.012(2) -0.012(2) -0.006(2)
O1 0.049(2) 0.0248(19) 0.034(2) -0.0058(16) 0.0047(18) 0.0006(16)
O2 0.050(2) 0.0175(18) 0.037(2) -0.0027(15) -0.0046(17) -0.0090(16)
O3 0.052(2) 0.0200(18) 0.0302(19) -0.0036(15) -0.0023(17) -0.0097(16)
O4 0.098(3) 0.029(2) 0.052(3) -0.008(2) 0.024(3) -0.024(2)
O5 0.043(2) 0.0190(18) 0.054(2) -0.0092(17) 0.0058(19) -0.0078(16)
O6 0.055(3) 0.025(2) 0.063(3) -0.0077(19) 0.011(2) -0.0061(18)
O7 0.038(2) 0.0241(18) 0.0344(19) -0.0017(15) 0.0005(16) -0.0079(15)
O8 0.043(2) 0.0283(19) 0.034(2) -0.0045(16) 0.0072(17) -0.0083(16)
C1 0.033(3) 0.041(4) 0.082(5) -0.007(3) -0.016(3) 0.004(3)
C2 0.038(3) 0.039(3) 0.050(4) 0.012(3) -0.002(3) -0.002(3)
C3 0.042(3) 0.036(3) 0.053(4) 0.001(3) 0.004(3) 0.012(3)
C4 0.027(3) 0.031(3) 0.055(4) -0.002(3) -0.004(3) 0.007(2)
C5 0.044(4) 0.036(3) 0.053(4) 0.001(3) -0.018(3) 0.006(3)
C6 0.032(3) 0.048(4) 0.055(4) -0.013(3) -0.013(3) 0.004(3)
C7 0.059(4) 0.042(3) 0.032(3) -0.002(3) -0.005(3) -0.026(3)
C8 0.097(5) 0.055(4) 0.046(4) 0.020(3) -0.034(4) -0.048(4)
C9 0.146(8) 0.062(5) 0.079(5) 0.014(4) -0.084(5) -0.039(5)
C10 0.077(5) 0.056(4) 0.040(3) -0.001(3) -0.033(3) -0.036(4)
C11 0.048(4) 0.093(6) 0.072(5) 0.017(4) -0.007(4) -0.033(4)
C12 0.059(5) 0.077(5) 0.073(5) -0.010(4) -0.004(4) -0.011(4)
C13 0.061(4) 0.049(4) 0.065(4) -0.016(3) -0.024(4) -0.017(3)
C14 0.060(5) 0.056(4) 0.090(6) -0.015(4) 0.008(4) -0.028(4)
C15 0.057(4) 0.059(4) 0.069(5) -0.027(4) -0.005(4) -0.005(3)
C16 0.078(5) 0.055(5) 0.158(8) -0.013(5) -0.072(6) -0.010(4)
C17 0.066(4) 0.048(4) 0.064(4) 0.012(3) -0.022(4) -0.019(3)
C18 0.067(4) 0.048(4) 0.057(4) 0.013(3) -0.032(3) -0.031(3)
C19 0.056(4) 0.045(4) 0.041(3) 0.001(3) -0.012(3) -0.020(3)
C20 0.051(4) 0.045(3) 0.033(3) -0.006(3) -0.002(3) -0.018(3)
C21 0.035(3) 0.035(3) 0.078(4) -0.024(3) -0.013(3) -0.006(2)
C23 0.036(3) 0.046(3) 0.055(4) -0.022(3) -0.013(3) -0.007(3)
C24 0.030(3) 0.042(3) 0.047(3) -0.011(3) -0.013(3) -0.004(2)
C25 0.046(3) 0.018(3) 0.036(3) -0.011(2) -0.003(3) 0.000(2)
C26 0.035(3) 0.018(2) 0.031(3) -0.005(2) -0.005(2) -0.005(2)
C27 0.046(3) 0.026(3) 0.040(3) -0.005(2) 0.005(3) -0.009(2)
C28 0.042(3) 0.021(3) 0.036(3) -0.005(2) -0.006(3) -0.002(2)
C29 0.037(3) 0.025(3) 0.031(3) -0.005(2) -0.008(2) -0.006(2)
C30 0.033(3) 0.019(2) 0.036(3) -0.003(2) -0.009(2) -0.005(2)
C31 0.043(3) 0.023(3) 0.036(3) -0.003(2) -0.001(3) -0.010(2)
C32 0.040(3) 0.029(3) 0.053(4) -0.018(3) 0.000(3) 0.000(2)
C33 0.033(3) 0.019(2) 0.027(3) -0.002(2) -0.013(2) 0.000(2)
C34 0.028(3) 0.018(2) 0.031(3) -0.007(2) -0.008(2) -0.0024(19)
C35 0.036(3) 0.017(2) 0.031(3) 0.000(2) -0.005(2) -0.006(2)
C36 0.038(3) 0.021(3) 0.023(3) -0.006(2) 0.001(2) -0.003(2)
C37 0.026(3) 0.035(3) 0.042(3) -0.008(2) -0.004(2) -0.005(2)

loop_
_atom_type_symbol
_atom_type_description
_atom_type_scat_dispersion_real
_atom_type_scat_dispersion_imag
_atom_type_scat_source
C C 0.0033 0.0016 'International Tables Vol C Tables 4.2.6.8 and 6.1.1.4'
H H 0.0000 0.0000 'International Tables Vol C Tables 4.2.6.8 and 6.1.1.4'
N N 0.0061 0.0033 'International Tables Vol C Tables 4.2.6.8 and 6.1.1.4'
O O 0.0106 0.0060 'International Tables Vol C Tables 4.2.6.8 and 6.1.1.4'
Co Co 0.3494 0.9721 'International Tables Vol C Tables 4.2.6.8 and 6.1.1.4'

loop_
_geom_angle_atom_site_label_1
_geom_angle_atom_site_label_2
_geom_angle_atom_site_label_3
_geom_angle
_geom_angle_site_symmetry_1
_geom_angle_site_symmetry_3
O2 Co1 O2 180.00(18) 2_766 .
O2 Co1 N3 86.18(15) 2_766 2_766
O2 Co1 N3 93.82(15) . 2_766
O2 Co1 N3 93.82(15) 2_766 .
O2 Co1 N3 86.18(15) . .
N3 Co1 N3 180.0 2_766 .
O2 Co1 N4 93.14(14) 2_766 .
O2 Co1 N4 86.86(14) . .
N3 Co1 N4 87.60(16) 2_766 .
N3 Co1 N4 92.40(16) . .
O2 Co1 N4 86.86(14) 2_766 2_766
O2 Co1 N4 93.14(14) . 2_766
N3 Co1 N4 92.40(16) 2_766 2_766
N3 Co1 N4 87.60(16) . 2_766
N4 Co1 N4 180.000(1) . 2_766
O5 Co2 O3 176.73(14) . .
O5 Co2 N10 87.46(16) . .
O3 Co2 N10 95.81(15) . .
O5 Co2 N9 88.99(16) . .
O3 Co2 N9 87.74(15) . .
N10 Co2 N9 176.43(17) . .
O5 Co2 O8 87.97(14) . .
O3 Co2 O8 92.05(13) . .
N10 Co2 O8 87.73(15) . .
N9 Co2 O8 91.79(16) . .
O5 Co2 O7 93.44(13) . .
O3 Co2 O7 86.44(13) . .
N10 Co2 O7 94.10(15) . .
N9 Co2 O7 86.46(15) . .
O8 Co2 O7 177.73(13) . .
C2 N1 N2 109.5(4) . .
C2 N1 C1 129.4(5) . .
N2 N1 C1 120.9(4) . .
C3 N2 N1 102.2(4) . .
C2 N3 C3 102.0(4) . .
C2 N3 Co1 125.5(3) . .
C3 N3 Co1 132.5(3) . .
C8 N4 C7 101.7(4) . .
C8 N4 Co1 123.4(4) . .
C7 N4 Co1 134.9(4) . .
C8 N5 N6 109.8(5) . .
C8 N5 C9 128.7(5) . .
N6 N5 C9 121.4(5) . .
C7 N6 N5 102.3(4) . .
C17 N7 N8 102.4(5) . .
C18 N8 N7 108.2(5) . .
C18 N8 C16 130.6(6) . .
N7 N8 C16 121.2(5) . .
C18 N9 C17 101.2(5) . .
C18 N9 Co2 127.9(4) . .
C17 N9 Co2 130.5(4) . .
C20 N10 C19 102.6(5) . .
C20 N10 Co2 121.6(4) . .
C19 N10 Co2 133.5(4) . .
C19 N11 N12 102.7(4) . .
C20 N12 N11 109.4(4) . .
C20 N12 C21 128.5(5) . .
N11 N12 C21 122.0(5) . .
C33 O2 Co1 141.6(3) . .
C28 O3 Co2 124.6(3) . .
C29 O5 Co2 126.2(3) . .
N1 C1 C4 115.1(5) . .
N1 C1 H1A 108.5 . .
C4 C1 H1A 108.5 . .
N1 C1 H1B 108.5 . .
C4 C1 H1B 108.5 . .
H1A C1 H1B 107.5 . .
N1 C2 N3 111.8(5) . .
N1 C2 H2A 124.1 . .
N3 C2 H2A 124.1 . .
N2 C3 N3 114.5(5) . .
N2 C3 H3A 122.8 . .
N3 C3 H3A 122.8 . .
C5 C4 C6 117.7(5) . .
C5 C4 C1 123.9(5) . .
C6 C4 C1 118.1(5) . .
C6 C5 C4 122.0(5) 2_856 .
C6 C5 H5 126(4) 2_856 .
C4 C5 H5 112(4) . .
C5 C6 C4 120.3(5) 2_856 .
C5 C6 H6 123(4) 2_856 .
C4 C6 H6 116(4) . .
N6 C7 N4 114.9(5) . .
N6 C7 H7A 122.5 . .
N4 C7 H7A 122.5 . .
N5 C8 N4 111.2(5) . .
N5 C8 H8A 124.4 . .
N4 C8 H8A 124.4 . .
N5 C9 C10 110.4(5) . .
N5 C9 H9A 109.6 . .
C10 C9 H9A 109.6 . .
N5 C9 H9B 109.6 . .
C10 C9 H9B 109.6 . .
H9A C9 H9B 108.1 . .
C15 C10 C11 117.3(6) . .
C15 C10 C9 118.9(7) . .
C11 C10 C9 123.8(7) . .
C12 C11 C10 120.4(6) . .
C12 C11 H11A 119.8 . .
C10 C11 H11A 119.8 . .
C13 C12 C11 122.4(7) . .
C13 C12 H12A 118.8 . .
C11 C12 H12A 118.8 . .
C12 C13 C14 116.9(6) . .
C12 C13 C16 120.7(7) . .
C14 C13 C16 122.4(6) . .
C15 C14 C13 122.5(6) . .
C15 C14 H14A 118.8 . .
C13 C14 H14A 118.8 . .
C14 C15 C10 120.5(6) . .
C14 C15 H15A 119.8 . .
C10 C15 H15A 119.8 . .
N8 C16 C13 112.1(5) . .
N8 C16 H16A 109.2 . .
C13 C16 H16A 109.2 . .
N8 C16 H16B 109.2 . .
C13 C16 H16B 109.2 . .
H16A C16 H16B 107.9 . .
N7 C17 N9 115.9(6) . .
N7 C17 H17A 122.0 . .
N9 C17 H17A 122.0 . .
N9 C18 N8 112.3(5) . .
N9 C18 H18A 123.8 . .
N8 C18 H18A 123.8 . .
N11 C19 N10 115.0(5) . .
N11 C19 H19A 122.5 . .
N10 C19 H19A 122.5 . .
N12 C20 N10 110.4(5) . .
N12 C20 H20A 124.8 . .
N10 C20 H20A 124.8 . .
N12 C21 C37 114.7(4) . .
N12 C21 H21A 108.6 . .
C37 C21 H21A 108.6 . .
N12 C21 H21B 108.6 . .
C37 C21 H21B 108.6 . .
H21A C21 H21B 107.6 . .
C24 C23 C37 120.7(5) 2_545 .
C24 C23 H23 118(3) 2_545 .
C37 C23 H23 121(3) . .
C23 C24 C37 121.4(5) 2_545 .
C23 C24 H24 118(4) 2_545 .
C37 C24 H24 120(4) . .
C31 C25 C26 119.8(5) 1_565 .
C31 C25 H25 126(3) 1_565 .
C26 C25 H25 114(3) . .
C27 C26 C25 119.2(5) . .
C27 C26 C28 119.5(4) . .
C25 C26 C28 121.4(4) . .
C26 C27 C32 120.6(5) . 1_565
C26 C27 H27 119(4) . .
C32 C27 H27 120(4) 1_565 .
O4 C28 O3 124.5(5) . .
O4 C28 C26 116.5(4) . .
O3 C28 C26 119.0(4) . .
O6 C29 O5 124.2(5) . .
O6 C29 C30 118.1(4) . .
O5 C29 C30 117.7(4) . .
C31 C30 C32 119.4(5) . .
C31 C30 C29 120.6(4) . .
C32 C30 C29 120.0(4) . .
C30 C31 C25 121.1(5) . 1_545
C30 C31 H31 122(4) . .
C25 C31 H31 116(4) 1_545 .
C30 C32 C27 120.0(5) . 1_545
C30 C32 H32 124(4) . .
C27 C32 H32 116(4) 1_545 .
O1 C33 O2 124.8(4) . .
O1 C33 C34 119.0(4) . .
O2 C33 C34 116.2(4) . .
C36 C34 C35 117.5(4) . .
C36 C34 C33 121.1(4) . .
C35 C34 C33 121.4(4) . .
C36 C35 C34 121.2(4) 2_756 .
C36 C35 H35 116(4) 2_756 .
C34 C35 H35 123(4) . .
C35 C36 C34 121.3(5) 2_756 .
C35 C36 H36 119(4) 2_756 .
C34 C36 H36 120(4) . .
C24 C37 C23 117.8(5) . .
C24 C37 C21 119.3(5) . .
C23 C37 C21 122.7(5) . .

loop_
_geom_bond_atom_site_label_1
_geom_bond_atom_site_label_2
_geom_bond_distance
_geom_bond_site_symmetry_2
Co1 O2 2.097(3) 2_766
Co1 O2 2.097(3) .
Co1 N3 2.161(4) 2_766
Co1 N3 2.161(4) .
Co1 N4 2.176(4) .
Co1 N4 2.176(4) 2_766
Co2 O5 2.065(3) .
Co2 O3 2.121(3) .
Co2 N10 2.131(4) .
Co2 N9 2.132(4) .
Co2 O8 2.132(3) .
Co2 O7 2.178(3) .
N1 C2 1.310(7) .
N1 N2 1.345(6) .
N1 C1 1.462(6) .
N2 C3 1.329(7) .
N3 C2 1.314(6) .
N3 C3 1.343(6) .
N4 C8 1.319(7) .
N4 C7 1.346(6) .
N5 C8 1.315(7) .
N5 N6 1.339(6) .
N5 C9 1.476(7) .
N6 C7 1.320(7) .
N7 C17 1.295(7) .
N7 N8 1.361(7) .
N8 C18 1.316(7) .
N8 C16 1.452(8) .
N9 C18 1.307(7) .
N9 C17 1.346(7) .
N10 C20 1.331(6) .
N10 C19 1.337(6) .
N11 C19 1.319(7) .
N11 N12 1.351(6) .
N12 C20 1.327(6) .
N12 C21 1.472(6) .
O1 C33 1.245(6) .
O2 C33 1.264(5) .
O3 C28 1.259(6) .
O4 C28 1.248(6) .
O5 C29 1.257(6) .
O6 C29 1.246(6) .
C1 C4 1.494(8) .
C1 H1A 0.9700 .
C1 H1B 0.9700 .
C2 H2A 0.9300 .
C3 H3A 0.9300 .
C4 C5 1.389(8) .
C4 C6 1.394(7) .
C5 C6 1.376(8) 2_856
C5 H5 0.89(6) .
C6 C5 1.376(8) 2_856
C6 H6 0.92(6) .
C7 H7A 0.9300 .
C8 H8A 0.9300 .
C9 C10 1.499(9) .
C9 H9A 0.9700 .
C9 H9B 0.9700 .
C10 C15 1.372(9) .
C10 C11 1.394(9) .
C11 C12 1.371(10) .
C11 H11A 0.9300 .
C12 C13 1.348(9) .
C12 H12A 0.9300 .
C13 C14 1.374(9) .
C13 C16 1.511(9) .
C14 C15 1.367(9) .
C14 H14A 0.9300 .
C15 H15A 0.9300 .
C16 H16A 0.9700 .
C16 H16B 0.9700 .
C17 H17A 0.9300 .
C18 H18A 0.9300 .
C19 H19A 0.9300 .
C20 H20A 0.9300 .
C21 C37 1.499(7) .
C21 H21A 0.9700 .
C21 H21B 0.9700 .
C23 C24 1.377(8) 2_545
C23 C37 1.386(7) .
C23 H23 0.94(6) .
C24 C23 1.377(8) 2_545
C24 C37 1.380(7) .
C24 H24 0.89(5) .
C25 C31 1.379(7) 1_565
C25 C26 1.390(7) .
C25 H25 0.95(6) .
C26 C27 1.382(7) .
C26 C28 1.501(6) .
C27 C32 1.388(7) 1_565
C27 H27 0.87(6) .
C29 C30 1.508(6) .
C30 C31 1.375(7) .
C30 C32 1.381(7) .
C31 C25 1.379(7) 1_545
C31 H31 0.87(5) .
C32 C27 1.388(7) 1_545
C32 H32 0.83(6) .
C33 C34 1.508(6) .
C34 C36 1.383(6) .
C34 C35 1.394(7) .
C35 C36 1.377(7) 2_756
C35 H35 0.87(6) .
C36 C35 1.377(7) 2_756
C36 H36 0.84(5) .
